data_1536072
loop_
_publ_author_name
'Nockemann, P.'
'Meyer, G.'

_publ_section_title
;
 (Ag (N H3)2) Cl O4: Kristallstrukturen, Phasenumwandlung,
 Schwingungsspektren
;
_journal_name_full 'Zeitschrift fuer Anorganische und Allgemeine Chemie'
_journal_page_first 1636
_journal_page_last 1640
_journal_volume 628
_journal_year 2002
_chemical_formula_sum 'Ag Cl H6 N2 O4'
_chemical_name_systematic '(Ag (N H3)2) (Cl O4)'
_space_group_IT_number 58
_symmetry_space_group_name_Hall '-P 2n 2n'
_symmetry_space_group_name_H-M 'P n m n'
_cell_angle_alpha 90
_cell_angle_beta 90
_cell_angle_gamma 90
_cell_formula_units_Z 4
_cell_length_a 7.952
_cell_length_b 6.177
_cell_length_c 12.982
_cell_volume 637.669
_citation_journal_id_ASTM ZAACAB
_cod_data_source_file Nockemann_ZAACAB_2002_598.cif
_cod_data_source_block H6Ag1Cl1N2O4
_cod_original_cell_volume 637.6694
_cod_original_sg_symbol_Hall '-P 2 2n (y,z,x)'
_cod_original_formula_sum 'H6 Ag1 Cl1 N2 O4'
_cod_database_code 1536072

loop_
_symmetry_equiv_pos_as_xyz
x,y,z
-x,y,-z
-x+1/2,-y+1/2,z+1/2
x+1/2,-y+1/2,-z+1/2
-x,-y,-z
x,-y,z
x-1/2,y-1/2,-z-1/2
-x-1/2,y-1/2,z-1/2

loop_
_atom_site_label
_atom_site_type_symbol
_atom_site_fract_x
_atom_site_fract_y
_atom_site_fract_z
_atom_site_occupancy
_atom_site_U_iso_or_equiv
N1 N-3 0.2691 0.5 -0.0016 1 0.0
Ag1 Ag+1 0 0.5 0 1 0.0
Cl1 Cl+7 0.0382 0.5 0.3281 1 0.0
O3 O-2 0.1675 0.5 0.3971 1 0.0
O1 O-2 -0.0462 0.691 0.3502 1 0.0
Ag2 Ag+1 0.5 0.5 0.5 1 0.0
O2 O-2 0.117 0.5 0.2333 1 0.0
N2 N-3 -0.4464 0.5 0.3405 1 0.0
